data_7232458
loop_
_publ_author_name
'Hua, Carol'
'D'Alessandro, Deanna M.'

_publ_section_title
;
 Electrochemical and spectroscopic properties of a cobalt framework with
 (3,7)-c topology
;
_journal_issue 14
_journal_name_full CrystEngComm
_journal_page_first 2381
_journal_paper_doi 10.1039/C9CE00050J
_journal_volume 21
_journal_year 2019
_chemical_formula_moiety 'C122 H72 Co4 N16 O16'
_chemical_formula_sum 'C122 H72 Co4 N16 O16'
_chemical_formula_weight 2253.67
_space_group_crystal_system monoclinic
_space_group_IT_number 13
_space_group_name_Hall '-P 2yac'
_space_group_name_H-M_alt 'P 1 2/n 1'
_symmetry_space_group_name_Hall '-P 2yac'
_symmetry_space_group_name_H-M 'P 1 2/n 1'
_atom_sites_solution_hydrogens geom
_audit_creation_date 2019-01-09
_audit_creation_method
;
Olex2 1.2
(compiled 2018.05.29 svn.r3508 for OlexSys, GUI svn.r5506)
;
_audit_update_record
;
2019-01-08 deposited with the CCDC.    2019-03-04 downloaded from the CCDC.
;
_cell_angle_alpha 90
_cell_angle_beta 112.57(3)
_cell_angle_gamma 90
_cell_formula_units_Z 4
_cell_length_a 31.402(6)
_cell_length_b 21.109(4)
_cell_length_c 31.916(6)
_cell_measurement_reflns_used 1054
_cell_measurement_temperature 100(2)
_cell_measurement_theta_max 25.145
_cell_measurement_theta_min 2.951
_cell_volume 19536(8)
_computing_cell_refinement 'XDS (Kabsch, 1993)'
_computing_data_collection 'BluIce (McPhillips, 2002)'
_computing_data_reduction 'XDS (Kabsch, 1993)'
_computing_molecular_graphics 'Olex2 (Dolomanov et al., 2009)'
_computing_publication_material 'Olex2 (Dolomanov et al., 2009)'
_computing_structure_refinement 'ShelXL (Sheldrick, 2015)'
_computing_structure_solution 'SHELXT 2014/5 (Sheldrick, 2014)'
_diffrn_ambient_temperature 100(2)
_diffrn_measured_fraction_theta_full 0.987
_diffrn_measured_fraction_theta_max 0.984
_diffrn_measurement_device_type 'ADSC Quantum 315r'
_diffrn_radiation_type Synchrotron
_diffrn_radiation_wavelength 0.71073
_diffrn_reflns_av_R_equivalents 0.0817
_diffrn_reflns_av_unetI/netI 0.0387
_diffrn_reflns_Laue_measured_fraction_full 0.987
_diffrn_reflns_Laue_measured_fraction_max 0.984
_diffrn_reflns_limit_h_max 38
_diffrn_reflns_limit_h_min -38
_diffrn_reflns_limit_k_max 25
_diffrn_reflns_limit_k_min -25
_diffrn_reflns_limit_l_max 39
_diffrn_reflns_limit_l_min -39
_diffrn_reflns_number 270526
_diffrn_reflns_point_group_measured_fraction_full 0.987
_diffrn_reflns_point_group_measured_fraction_max 0.984
_diffrn_reflns_theta_full 25.242
_diffrn_reflns_theta_max 25.817
_diffrn_reflns_theta_min 0.773
_diffrn_source 'MX1 Beamline Australian Synchrotron'
_exptl_absorpt_coefficient_mu 0.375
_exptl_absorpt_correction_T_max 0.862
_exptl_absorpt_correction_T_min 0.702
_exptl_absorpt_correction_type multi-scan
_exptl_absorpt_process_details
;
 SADABS (Sheldrick, 1996)
;
_exptl_crystal_colour Orange
_exptl_crystal_density_diffrn 0.766
_exptl_crystal_description Block
_exptl_crystal_F_000 4608
_exptl_crystal_size_max 0.16
_exptl_crystal_size_mid 0.10
_exptl_crystal_size_min 0.04
_refine_diff_density_max 0.646
_refine_diff_density_min -0.474
_refine_diff_density_rms 0.051
_refine_ls_extinction_method none
_refine_ls_goodness_of_fit_ref 1.086
_refine_ls_hydrogen_treatment constr
_refine_ls_matrix_type full
_refine_ls_number_parameters 1423
_refine_ls_number_reflns 37079
_refine_ls_number_restraints 0
_refine_ls_restrained_S_all 1.086
_refine_ls_R_factor_all 0.0924
_refine_ls_R_factor_gt 0.0751
_refine_ls_shift/su_max 0.002
_refine_ls_shift/su_mean 0.000
_refine_ls_structure_factor_coef Fsqd
_refine_ls_weighting_details 'w=1/[\s^2^(Fo^2^)+(0.1449P)^2^+3.7358P] where P=(Fo^2^+2Fc^2^)/3'
_refine_ls_weighting_scheme calc
_refine_ls_wR_factor_gt 0.2312
_refine_ls_wR_factor_ref 0.2443
_reflns_Friedel_coverage 0.000
_reflns_number_gt 25710
_reflns_number_total 37079
_reflns_threshold_expression 'I > 2\s(I)'
_cod_data_source_file c9ce00050j2.cif
_cod_data_source_block shelxt_a
_cod_depositor_comments 'Adding full bibliography for 7232458.cif.'
_cod_original_cell_volume 19535(8)
_cod_database_code 7232458
_shelx_shelxl_version_number 2018/3
_shelx_space_group_comment
;
The symmetry employed for this shelxl refinement is uniquely defined
by the following loop, which should always be used as a source of
symmetry information in preference to the above space-group names.
They are only intended as comments.
;
_olex2_refinement_description
;
1. Fixed Uiso
 At 1.2 times of:
  All C(H) groups
2.a Aromatic/amide H refined with riding coordinates:
 C4(H4), C2(H2), C8(H8), C5(H5), C12(H12), C9(H9), C15(H15), C7(H7), C10(H10),
 C01M(H01M), C01N(H01N), C01O(H01O), C01P(H01P), C01Q(H01Q), C01R(H01R),
 C01S(H01S), C01T(H01T), C01U(H01U), C01W(H01W), C01X(H01X), C01Y(H01Y),
 C01Z(H01Z), C020(H020), C021(H021), C023(H023), C027(H027), C028(H028),
 C02A(H02A), C02C(H02C), C02G(H02G), C02H(H02H), C02J(H02J), C02K(H02K),
 C02M(H02M), C02N(H02N), C02O(H02O), C02P(H02P), C02U(H02U), C02V(H02V),
 C02X(H02X), C030(H030), C032(H032), C033(H033), C034(H034), C037(H037),
 C038(H038), C03A(H03A), C03B(H03B), C03E(H03E), C03F(H03F), C03H(H03H),
 C03I(H03I), C03J(H03J), C03L(H03L), C03O(H03O), C03P(H03P), C03Q(H03Q),
 C03R(H03R), C03U(H03U), C03V(H03V), C03W(H03W), C03X(H03X), C03Z(H03Z),
 C041(H041), C042(H042), C044(H044), C047(H047), C048(H048), C04A(H04A),
 C04B(H04B), C04C(H04C), C04E(H04E)
;
_olex2_submission_special_instructions 'No special instructions were received'

loop_
_space_group_symop_operation_xyz
'x, y, z'
'-x+1/2, y, -z+1/2'
'-x, -y, -z'
'x-1/2, -y, z-1/2'

loop_
_atom_site_label
_atom_site_type_symbol
_atom_site_fract_x
_atom_site_fract_y
_atom_site_fract_z
_atom_site_U_iso_or_equiv
_atom_site_adp_type
_atom_site_occupancy
_atom_site_site_symmetry_order
_atom_site_calc_flag
_atom_site_refinement_flags_posn
Co4 Co 0.93262(2) 0.10410(2) 0.51365(2) 0.06109(13) Uani 1 1 d .
Co3 Co 0.92982(2) 0.24056(2) 0.45258(2) 0.06390(14) Uani 1 1 d .
Co1 Co 0.40798(2) 0.39471(2) 0.46690(2) 0.06781(15) Uani 1 1 d .
Co2 Co 0.42204(2) 0.26370(2) 0.53591(2) 0.07053(15) Uani 1 1 d .
O005 O -0.03101(8) 0.19533(9) 0.51447(7) 0.0614(5) Uani 1 1 d .
O006 O 0.00639(8) 0.10743(9) 0.54222(8) 0.0675(6) Uani 1 1 d .
O007 O 0.93257(9) 0.07921(9) 0.45186(8) 0.0724(6) Uani 1 1 d .
O008 O 0.47285(10) 0.36783(11) 0.47853(10) 0.0837(7) Uani 1 1 d .
O009 O 0.42153(10) 0.42801(11) 0.53078(9) 0.0836(7) Uani 1 1 d .
O00A O 0.37334(8) 0.31105(10) 0.48085(8) 0.0681(6) Uani 1 1 d .
O00B O 0.94553(10) 0.16713(10) 0.41943(9) 0.0793(7) Uani 1 1 d .
O00C O 0.86483(9) 0.12733(11) 0.48878(9) 0.0733(6) Uani 1 1 d .
O00D O 0.40218(11) 0.71082(12) 0.88993(9) 0.0873(8) Uani 1 1 d .
O00E O 0.86523(9) 0.20887(11) 0.44480(9) 0.0762(6) Uani 1 1 d .
O00F O 0.43603(12) 0.34321(12) 0.57564(9) 0.0915(8) Uani 1 1 d .
O00G O 0.47494(10) 0.27721(12) 0.51500(9) 0.0841(7) Uani 1 1 d .
N9 N 0.92026(10) 1.01008(11) 0.52725(10) 0.0670(7) Uani 1 1 d .
O00I O 0.95612(11) -0.20783(12) 0.09555(9) 0.0895(8) Uani 1 1 d .
O00J O 0.47547(11) 0.69714(11) 0.93212(10) 0.0855(8) Uani 1 1 d .
N10 N 0.91815(11) 0.31704(12) 0.49045(10) 0.0718(8) Uani 1 1 d .
O00L O 0.33544(10) 0.39860(11) 0.45490(10) 0.0879(8) Uani 1 1 d .
O00M O 0.88257(12) -0.23017(16) 0.07369(11) 0.1049(10) Uani 1 1 d .
N1 N 0.43348(11) 0.87429(13) 0.08031(11) 0.0724(8) Uani 1 1 d .
N2 N 0.41425(11) 0.48805(12) 0.44744(10) 0.0720(8) Uani 1 1 d .
C16 C 0.00665(12) 0.16477(14) 0.53130(11) 0.0619(8) Uani 1 1 d .
N11 N 0.89188(17) 0.63365(16) 0.89658(13) 0.0995(12) Uani 1 1 d .
C00R C 0.05017(13) 0.19613(16) 0.53598(12) 0.0709(9) Uani 1 1 d .
C00S C 0.90728(13) 0.88982(13) 0.55936(12) 0.0689(9) Uani 1 1 d .
C3 C 0.41176(13) 0.61006(14) 0.41221(12) 0.0680(8) Uani 1 1 d .
C00U C 0.84658(13) 0.17434(15) 0.46383(12) 0.0678(8) Uani 1 1 d .
C00V C 0.49079(14) 0.31571(17) 0.49507(13) 0.0738(9) Uani 1 1 d .
C00W C 0.89532(15) 0.47975(14) 0.56005(12) 0.0748(10) Uani 1 1 d .
C6 C 0.90073(14) 0.82671(14) 0.57617(13) 0.0716(9) Uani 1 1 d .
N00Y N 0.40875(16) 1.17879(14) 0.49554(12) 0.0973(11) Uani 1 1 d .
C00Z C 0.40941(14) 0.67316(14) 0.39205(12) 0.0707(9) Uani 1 1 d .
C11 C 0.90178(14) 0.42278(14) 0.53635(12) 0.0723(9) Uani 1 1 d .
C4 C 0.95190(14) 0.96522(14) 0.53704(13) 0.0736(10) Uani 1 1 d .
H4 H 0.979115 0.973906 0.533017 0.088 Uiso 1 1 calc R
C2 C 0.44340(14) 0.69581(17) 0.37817(13) 0.0778(10) Uani 1 1 d .
H2 H 0.468887 0.670539 0.381986 0.093 Uiso 1 1 calc R
C013 C 0.93703(14) 0.10845(14) 0.42021(12) 0.0725(9) Uani 1 1 d .
C014 C 0.43129(15) 0.40166(16) 0.56789(14) 0.0777(10) Uani 1 1 d .
C015 C 0.33748(14) 0.34465(17) 0.47203(13) 0.0745(9) Uani 1 1 d .
C8 C 0.92684(17) 0.72018(15) 0.59937(15) 0.0897(12) Uani 1 1 d .
H8 H 0.948575 0.688493 0.603136 0.108 Uiso 1 1 calc R
N017 N 0.88279(15) 0.64749(11) 0.62652(12) 0.0941(12) Uani 1 1 d .
C018 C 0.41621(16) 0.86516(16) 0.20743(13) 0.0821(11) Uani 1 1 d .
C5 C 0.94671(15) 0.90625(14) 0.55291(16) 0.0845(12) Uani 1 1 d .
H5 H 0.970434 0.876833 0.559409 0.101 Uiso 1 1 calc R
C12 C 0.93770(16) 0.32227(15) 0.53574(14) 0.0832(11) Uani 1 1 d .
H12 H 0.957137 0.289926 0.551992 0.100 Uiso 1 1 calc R
C9 C 0.90046(17) 0.47888(15) 0.60496(14) 0.0915(13) Uani 1 1 d .
H9 H 0.906912 0.440759 0.620788 0.110 Uiso 1 1 calc R
C1 C 0.42271(15) 0.86689(16) 0.16386(13) 0.0785(10) Uani 1 1 d .
C01D C 0.89000(17) 0.70798(14) 0.60947(14) 0.0852(12) Uani 1 1 d .
C17 C 0.93407(16) 0.07099(16) 0.37935(14) 0.0841(11) Uani 1 1 d .
C15 C 0.09102(15) 0.15976(19) 0.54897(15) 0.0860(11) Uani 1 1 d .
H15 H 0.090820 0.117822 0.557821 0.103 Uiso 1 1 calc R
C01G C 0.4414(2) 0.68830(17) 0.89605(16) 0.0853(12) Uani 1 1 d .
C7 C 0.93324(16) 0.77911(15) 0.58341(15) 0.0870(12) Uani 1 1 d .
H7 H 0.959575 0.786755 0.577518 0.104 Uiso 1 1 calc R
C10 C 0.88051(16) 0.41506(17) 0.48948(14) 0.0883(11) Uani 1 1 d .
H10 H 0.859587 0.445237 0.472122 0.106 Uiso 1 1 calc R
C18 C 0.29858(14) 0.32125(19) 0.48375(14) 0.0828(10) Uani 1 1 d .
N5 N 0.16703(16) 0.2848(2) 0.52414(15) 0.1107(12) Uani 1 1 d .
N01L N 0.39973(18) 0.85437(13) 0.33255(12) 0.1146(15) Uani 1 1 d .
C01M C 0.42883(18) 0.91457(16) 0.23768(14) 0.0922(13) Uani 1 1 d .
H01M H 0.441343 0.950728 0.230246 0.111 Uiso 1 1 calc R
C01N C 0.40257(16) 0.83515(17) 0.08656(14) 0.0845(11) Uani 1 1 d .
H01N H 0.384157 0.810342 0.062293 0.101 Uiso 1 1 calc R
C01O C 0.89019(16) 0.36356(16) 0.46896(14) 0.0855(11) Uani 1 1 d .
H01O H 0.876075 0.360980 0.437517 0.103 Uiso 1 1 calc R
C01P C 0.92374(16) 0.00711(17) 0.37598(14) 0.0887(12) Uani 1 1 d .
H01P H 0.919198 -0.012928 0.399887 0.106 Uiso 1 1 calc R
C01Q C 0.88488(16) 0.53791(14) 0.53772(13) 0.0821(11) Uani 1 1 d .
H01Q H 0.880921 0.540035 0.507344 0.099 Uiso 1 1 calc R
C01R C 0.05162(16) 0.25933(17) 0.52495(14) 0.0810(10) Uani 1 1 d .
H01R H 0.025194 0.283969 0.517650 0.097 Uiso 1 1 calc R
C01S C 0.45638(15) 0.90507(16) 0.15795(13) 0.0774(10) Uani 1 1 d .
H01S H 0.476091 0.929220 0.181926 0.093 Uiso 1 1 calc R
C01T C 0.44022(18) 0.75503(18) 0.35882(14) 0.0905(12) Uani 1 1 d .
H01T H 0.463606 0.769055 0.350003 0.109 Uiso 1 1 calc R
C01U C 0.46016(15) 0.90664(16) 0.11607(13) 0.0762(10) Uani 1 1 d .
H01U H 0.482957 0.932137 0.113025 0.091 Uiso 1 1 calc R
C01V C 0.53403(14) 0.2951(2) 0.48874(14) 0.0833(10) Uani 1 1 d .
C01W C 0.88107(16) 0.99483(17) 0.53206(19) 0.1046(16) Uani 1 1 d .
H01W H 0.857608 1.024810 0.524396 0.126 Uiso 1 1 calc R
C01X C 0.93056(16) 0.37329(16) 0.55975(13) 0.0812(11) Uani 1 1 d .
H01X H 0.944858 0.374460 0.591225 0.097 Uiso 1 1 calc R
C01Y C 0.4236(2) 0.91268(16) 0.27903(14) 0.1016(15) Uani 1 1 d .
H01Y H 0.433179 0.946815 0.298895 0.122 Uiso 1 1 calc R
C01Z C 0.89622(18) 0.53354(16) 0.62693(14) 0.0953(14) Uani 1 1 d .
H01Z H 0.900117 0.531373 0.657285 0.114 Uiso 1 1 calc R
C020 C 0.86239(16) 0.81420(16) 0.58615(17) 0.0965(14) Uani 1 1 d .
H020 H 0.840576 0.845829 0.582210 0.116 Uiso 1 1 calc R
C021 C 0.39694(17) 0.83011(18) 0.12670(14) 0.0914(12) Uani 1 1 d .
H021 H 0.375485 0.801576 0.129232 0.110 Uiso 1 1 calc R
N7 N 0.65692(18) 0.2229(2) 0.47602(17) 0.1262(14) Uani 1 1 d .
C023 C 0.38135(19) 0.59073(19) 0.4309(2) 0.122(2) Uani 1 1 d .
H023 H 0.359545 0.618872 0.433151 0.147 Uiso 1 1 calc R
N8 N 0.6681(2) 0.2586(3) 0.4553(2) 0.152(2) Uani 1 1 d .
N6 N 0.19295(17) 0.24533(18) 0.52411(15) 0.1112(13) Uani 1 1 d .
C026 C 0.88628(16) 0.59168(14) 0.60477(13) 0.0789(11) Uani 1 1 d .
C027 C 0.85599(17) 0.75478(15) 0.60203(17) 0.0960(14) Uani 1 1 d .
H027 H 0.829591 0.746259 0.607619 0.115 Uiso 1 1 calc R
C028 C 0.88025(18) 0.59266(14) 0.55958(14) 0.0906(13) Uani 1 1 d .
H028 H 0.872978 0.630600 0.543575 0.109 Uiso 1 1 calc R
C029 C 0.9190(2) -0.2059(2) 0.10140(17) 0.0972(13) Uani 1 1 d .
C02A C 0.92001(17) -0.02761(19) 0.33844(15) 0.0967(13) Uani 1 1 d .
H02A H 0.911132 -0.069936 0.335699 0.116 Uiso 1 1 calc R
C02B C 0.13051(17) 0.2505(2) 0.53409(15) 0.0934(13) Uani 1 1 d .
C02C C 0.13128(16) 0.1859(2) 0.54865(16) 0.1001(13) Uani 1 1 d .
H02C H 0.158293 0.162252 0.557677 0.120 Uiso 1 1 calc R
C02D C 0.79910(15) 0.18959(18) 0.45887(14) 0.0826(10) Uani 1 1 d .
C02E C 0.40431(18) 0.86007(17) 0.29059(14) 0.0930(13) Uani 1 1 d .
C02F C 0.4033(2) 0.79312(16) 0.35248(15) 0.1018(16) Uani 1 1 d .
C02G C 0.39606(18) 0.81246(17) 0.21908(14) 0.0931(13) Uani 1 1 d .
H02G H 0.386424 0.778425 0.199132 0.112 Uiso 1 1 calc R
C02H C 0.39031(19) 0.81035(17) 0.25983(14) 0.0995(14) Uani 1 1 d .
H02H H 0.376759 0.774864 0.266820 0.119 Uiso 1 1 calc R
C02I C 0.8812(2) 0.64675(18) 0.75836(16) 0.1041(16) Uani 1 1 d .
C02J C 0.09117(17) 0.2864(2) 0.52456(15) 0.0905(12) Uani 1 1 d .
H02J H 0.091474 0.329192 0.517815 0.109 Uiso 1 1 calc R
C02K C 0.87380(16) 0.93635(18) 0.5480(2) 0.1080(17) Uani 1 1 d .
H02K H 0.846001 0.928331 0.551012 0.130 Uiso 1 1 calc R
C02L C 0.8812(2) 0.64698(14) 0.67117(15) 0.0941(14) Uani 1 1 d .
C02M C 0.44604(16) 0.50850(19) 0.4341(2) 0.1112(18) Uani 1 1 d .
H02M H 0.470396 0.481552 0.436828 0.133 Uiso 1 1 calc R
C02N C 0.29625(17) 0.2588(2) 0.49587(18) 0.1056(15) Uani 1 1 d .
H02N H 0.319431 0.231194 0.496144 0.127 Uiso 1 1 calc R
C02O C 0.55356(18) 0.2378(2) 0.50594(19) 0.1102(16) Uani 1 1 d .
H02O H 0.540487 0.212727 0.521802 0.132 Uiso 1 1 calc R
C02P C 0.3756(2) 1.0141(2) 0.36738(17) 0.1133(17) Uani 1 1 d .
H02P H 0.357994 1.049537 0.354210 0.136 Uiso 1 1 calc R
N13 N 0.9092(2) -0.0725(3) 0.25430(19) 0.1392(17) Uani 1 1 d .
C02R C 0.47921(19) 0.60103(18) 0.86880(17) 0.0987(14) Uani 1 1 d .
C02S C 0.4386(2) 0.4430(2) 0.60812(15) 0.1017(14) Uani 1 1 d .
C02T C 0.4457(2) 0.6486(2) 0.85886(17) 0.1038(14) Uani 1 1 d .
C02U C 0.3831(2) 0.5301(2) 0.4462(2) 0.129(2) Uani 1 1 d .
H02U H 0.360454 0.517670 0.456603 0.155 Uiso 1 1 calc R
C02V C 0.37196(19) 0.71382(19) 0.38556(17) 0.1058(16) Uani 1 1 d .
H02V H 0.348545 0.700289 0.394506 0.127 Uiso 1 1 calc R
C02W C 0.8832(2) 0.64282(18) 0.80527(16) 0.1076(17) Uani 1 1 d .
C02X C 0.44558(17) 0.5676(2) 0.4162(2) 0.129(2) Uani 1 1 d .
H02X H 0.468973 0.578861 0.406555 0.155 Uiso 1 1 calc R
N12 N 0.9325(2) -0.0284(3) 0.26287(19) 0.149(2) Uani 1 1 d .
C02Z C 0.7137(2) 0.2278(3) 0.4571(2) 0.129(2) Uani 1 1 d .
C030 C 0.7777(2) 0.2451(3) 0.4370(2) 0.130(2) Uani 1 1 d .
H030 H 0.792521 0.270992 0.423209 0.156 Uiso 1 1 calc R
C031 C 0.4010(2) 0.90816(17) 0.35984(16) 0.1112(18) Uani 1 1 d .
C032 C 0.55382(18) 0.3338(2) 0.4668(2) 0.1120(16) Uani 1 1 d .
H032 H 0.541735 0.373629 0.456177 0.134 Uiso 1 1 calc R
C033 C 0.3687(2) 0.77270(19) 0.36650(19) 0.1180(19) Uani 1 1 d .
H033 H 0.343718 0.798753 0.362962 0.142 Uiso 1 1 calc R
C034 C 0.3909(3) 1.1789(2) 0.45212(18) 0.147(3) Uani 1 1 d .
H034 H 0.377449 1.216470 0.437959 0.176 Uiso 1 1 calc R
C035 C 0.61220(18) 0.2542(3) 0.4784(2) 0.1161(17) Uani 1 1 d .
C036 C 0.4437(2) 0.4152(2) 0.65014(17) 0.127(2) Uani 1 1 d .
C037 C 0.3746(2) 0.96179(19) 0.34056(16) 0.1136(17) Uani 1 1 d .
H037 H 0.356252 0.962440 0.309727 0.136 Uiso 1 1 calc R
C038 C 0.8467(2) 0.6185(3) 0.72275(18) 0.1214(18) Uani 1 1 d .
H038 H 0.822867 0.598059 0.727741 0.146 Uiso 1 1 calc R
C039 C 0.4025(2) 1.01416(17) 0.41351(16) 0.1135(18) Uani 1 1 d .
C03A C 0.5927(2) 0.2171(3) 0.4998(2) 0.135(2) Uani 1 1 d .
H03A H 0.605216 0.177579 0.510618 0.162 Uiso 1 1 calc R
C03B C 0.8469(2) 0.6198(3) 0.67963(17) 0.1220(18) Uani 1 1 d .
H03B H 0.822575 0.601338 0.655882 0.146 Uiso 1 1 calc R
C03C C 0.2312(2) 0.2752(2) 0.51069(18) 0.1050(15) Uani 1 1 d .
C03D C 0.4461(3) 0.4543(3) 0.6862(2) 0.149(3) Uani 1 1 d .
C03E C 0.5935(2) 0.3105(3) 0.4609(2) 0.133(2) Uani 1 1 d .
H03E H 0.606884 0.334459 0.444702 0.159 Uiso 1 1 calc R
C03F C 0.26650(18) 0.3624(3) 0.4865(2) 0.1240(19) Uani 1 1 d .
H03F H 0.267460 0.405027 0.479553 0.149 Uiso 1 1 calc R
C03G C 0.9172(2) -0.1707(3) 0.14153(16) 0.1096(16) Uani 1 1 d .
C03H C 0.9440(3) 0.1000(2) 0.34479(17) 0.131(2) Uani 1 1 d .
H03H H 0.951367 0.142913 0.346839 0.158 Uiso 1 1 calc R
C03I C 0.4262(3) 0.9087(2) 0.40484(17) 0.152(3) Uani 1 1 d .
H03I H 0.444438 0.873707 0.418095 0.183 Uiso 1 1 calc R
C03J C 0.26190(18) 0.2358(3) 0.50738(17) 0.1060(15) Uani 1 1 d .
H03J H 0.260210 0.192776 0.512831 0.127 Uiso 1 1 calc R
C03K C 0.9118(3) -0.1061(3) 0.2142(2) 0.141(2) Uani 1 1 d .
C03L C 0.7325(2) 0.1715(3) 0.4769(2) 0.141(2) Uani 1 1 d .
H03L H 0.716631 0.146329 0.489924 0.169 Uiso 1 1 calc R
C03M C 0.9302(2) 0.0034(3) 0.30376(16) 0.127(2) Uani 1 1 d .
C03N C 0.4061(2) 1.07178(18) 0.44267(15) 0.1116(18) Uani 1 1 d .
C03O C 0.77509(18) 0.1510(3) 0.4778(2) 0.1167(17) Uani 1 1 d .
H03O H 0.787263 0.112280 0.490782 0.140 Uiso 1 1 calc R
C03P C 0.4259(3) 0.96020(18) 0.43214(18) 0.149(3) Uani 1 1 d .
H03P H 0.441770 0.957632 0.463400 0.179 Uiso 1 1 calc R
C03Q C 0.8579(2) 0.6053(4) 0.8626(2) 0.151(3) Uani 1 1 d .
H03Q H 0.836208 0.581972 0.869442 0.182 Uiso 1 1 calc R
C03R C 0.3900(3) 1.1286(2) 0.42470(18) 0.150(3) Uani 1 1 d .
H03R H 0.378060 1.133847 0.393371 0.180 Uiso 1 1 calc R
C03S C 0.4827(2) 0.5645(2) 0.83363(19) 0.1104(15) Uani 1 1 d .
N4 N 0.4604(2) 0.5387(2) 0.75542(19) 0.152(2) Uani 1 1 d .
C03U C 0.7339(2) 0.2621(3) 0.4356(3) 0.159(3) Uani 1 1 d .
H03U H 0.719086 0.297730 0.419356 0.191 Uiso 1 1 calc R
C03V C 0.8533(3) 0.6089(4) 0.8173(2) 0.155(3) Uani 1 1 d .
H03V H 0.829181 0.587535 0.795147 0.186 Uiso 1 1 calc R
C03W C 0.8775(3) -0.1421(4) 0.1902(2) 0.175(3) Uani 1 1 d .
H03W H 0.852371 -0.146451 0.198553 0.210 Uiso 1 1 calc R
C03X C 0.8779(3) -0.1739(4) 0.1525(2) 0.165(3) Uani 1 1 d .
H03X H 0.852276 -0.197294 0.134456 0.198 Uiso 1 1 calc R
C03Y C 0.4396(3) 0.5101(2) 0.6046(2) 0.149(3) Uani 1 1 d .
C03Z C 0.2306(2) 0.3385(3) 0.5006(3) 0.144(2) Uani 1 1 d .
H03Z H 0.207995 0.365225 0.502737 0.173 Uiso 1 1 calc R
N3 N 0.4459(3) 0.5626(3) 0.7161(2) 0.187(3) Uani 1 1 d .
C041 C 0.4251(4) 1.1230(3) 0.5128(2) 0.218(5) Uani 1 1 d .
H041 H 0.438647 1.119532 0.544187 0.261 Uiso 1 1 calc R
C042 C 0.9160(3) 0.6735(3) 0.8832(2) 0.167(3) Uani 1 1 d .
H042 H 0.936872 0.699771 0.904834 0.201 Uiso 1 1 calc R
C043 C 0.4545(3) 0.5794(3) 0.7892(2) 0.144(2) Uani 1 1 d .
C044 C 0.9429(3) 0.0655(3) 0.3075(2) 0.156(3) Uani 1 1 d .
H044 H 0.950868 0.084544 0.285271 0.188 Uiso 1 1 calc R
C045 C 0.4164(3) 0.6602(3) 0.8143(2) 0.171(3) Uani 1 1 d .
C046 C 0.4223(4) 0.6278(4) 0.7798(3) 0.229(5) Uani 1 1 d .
C047 C 0.9523(2) -0.1330(4) 0.1657(3) 0.184(4) Uani 1 1 d .
H047 H 0.977855 -0.129299 0.157890 0.221 Uiso 1 1 calc R
C048 C 0.4238(4) 1.0705(3) 0.4880(2) 0.237(6) Uani 1 1 d .
H048 H 0.435336 1.032593 0.502912 0.284 Uiso 1 1 calc R
C049 C 0.4448(3) 0.5201(3) 0.6812(2) 0.167(3) Uani 1 1 d .
C04A C 0.9148(4) 0.6725(5) 0.7482(3) 0.242(6) Uani 1 1 d .
H04A H 0.939668 0.690997 0.771292 0.291 Uiso 1 1 calc R
C04B C 0.9120(3) 0.6786(3) 0.8395(2) 0.175(4) Uani 1 1 d .
H04B H 0.930247 0.708465 0.832724 0.210 Uiso 1 1 calc R
C04C C 0.9507(3) -0.0994(4) 0.2028(3) 0.205(4) Uani 1 1 d .
H04C H 0.974944 -0.072905 0.219649 0.246 Uiso 1 1 calc R
C04E C 0.9142(4) 0.6727(5) 0.7049(2) 0.229(6) Uani 1 1 d .
H04E H 0.938305 0.692000 0.699667 0.274 Uiso 1 1 calc R
C04F C 0.4417(4) 0.5474(3) 0.6407(3) 0.195(4) Uani 1 1 d .

loop_
_atom_site_aniso_label
_atom_site_aniso_U_11
_atom_site_aniso_U_22
_atom_site_aniso_U_33
_atom_site_aniso_U_23
_atom_site_aniso_U_13
_atom_site_aniso_U_12
Co4 0.0912(3) 0.03863(19) 0.0746(3) 0.00122(17) 0.0553(3) 0.00190(18)
Co3 0.1027(3) 0.03725(19) 0.0728(3) 0.00134(17) 0.0570(3) 0.00395(19)
Co1 0.1031(4) 0.0461(2) 0.0780(3) 0.01102(18) 0.0611(3) 0.0072(2)
Co2 0.1102(4) 0.0501(2) 0.0729(3) 0.01156(19) 0.0592(3) 0.0100(2)
O005 0.0907(15) 0.0394(9) 0.0689(13) 0.0013(9) 0.0471(12) 0.0034(10)
O006 0.0928(15) 0.0429(10) 0.0866(15) 0.0106(10) 0.0564(13) 0.0060(10)
O007 0.1192(19) 0.0425(10) 0.0779(15) -0.0058(10) 0.0629(14) 0.0009(11)
O008 0.1084(19) 0.0571(13) 0.109(2) 0.0097(13) 0.0684(17) 0.0105(13)
O009 0.139(2) 0.0551(12) 0.0817(16) 0.0073(11) 0.0699(17) 0.0143(13)
O00A 0.0907(16) 0.0554(11) 0.0767(14) 0.0126(10) 0.0526(13) 0.0073(11)
O00B 0.135(2) 0.0458(11) 0.0881(16) -0.0027(10) 0.0770(16) 0.0053(12)
O00C 0.0937(16) 0.0577(12) 0.0887(16) 0.0072(11) 0.0574(14) 0.0077(11)
O00D 0.135(2) 0.0631(14) 0.0838(17) -0.0165(12) 0.0643(17) -0.0030(15)
O00E 0.0958(17) 0.0586(12) 0.0903(17) 0.0132(12) 0.0534(15) 0.0047(11)
O00F 0.152(3) 0.0638(14) 0.0745(16) 0.0030(12) 0.0613(17) 0.0201(15)
O00G 0.116(2) 0.0712(14) 0.0911(17) 0.0178(13) 0.0690(16) 0.0205(14)
N9 0.0928(19) 0.0427(12) 0.0868(19) 0.0005(12) 0.0582(17) 0.0003(12)
O00I 0.121(2) 0.0756(16) 0.0876(18) -0.0303(13) 0.0574(17) -0.0118(15)
O00J 0.134(2) 0.0560(13) 0.0883(19) -0.0125(12) 0.0668(19) -0.0045(14)
N10 0.115(2) 0.0445(13) 0.0750(19) 0.0051(12) 0.0578(18) 0.0081(14)
O00L 0.1071(19) 0.0680(14) 0.110(2) 0.0356(14) 0.0656(17) 0.0157(13)
O00M 0.122(2) 0.118(2) 0.096(2) -0.0447(19) 0.066(2) -0.0164(19)
N1 0.104(2) 0.0520(14) 0.084(2) 0.0019(14) 0.0605(18) -0.0035(14)
N2 0.101(2) 0.0480(13) 0.093(2) 0.0157(13) 0.0661(18) 0.0077(13)
C16 0.089(2) 0.0502(15) 0.0669(19) -0.0004(13) 0.0520(18) 0.0016(15)
N11 0.171(4) 0.0670(18) 0.089(2) -0.0175(17) 0.082(3) -0.013(2)
C00R 0.088(2) 0.0650(18) 0.077(2) 0.0058(16) 0.051(2) -0.0009(17)
C00S 0.105(3) 0.0379(14) 0.086(2) -0.0004(14) 0.061(2) 0.0028(15)
C3 0.091(2) 0.0528(16) 0.080(2) 0.0056(15) 0.055(2) -0.0028(15)
C00U 0.093(2) 0.0548(17) 0.071(2) -0.0056(15) 0.0496(19) 0.0042(16)
C00V 0.096(3) 0.066(2) 0.076(2) -0.0075(17) 0.053(2) 0.0058(18)
C00W 0.125(3) 0.0416(14) 0.084(2) 0.0051(14) 0.069(2) 0.0079(16)
C6 0.108(3) 0.0413(14) 0.093(2) -0.0029(15) 0.068(2) -0.0004(15)
N00Y 0.174(4) 0.0490(15) 0.090(2) 0.0168(15) 0.075(2) 0.0115(19)
C00Z 0.105(3) 0.0461(15) 0.077(2) 0.0054(14) 0.053(2) -0.0012(16)
C11 0.118(3) 0.0405(14) 0.080(2) 0.0030(14) 0.062(2) 0.0068(16)
C4 0.103(3) 0.0421(15) 0.106(3) 0.0018(16) 0.074(2) 0.0027(15)
C2 0.103(3) 0.0659(19) 0.080(2) 0.0091(17) 0.053(2) -0.0075(18)
C013 0.116(3) 0.0466(16) 0.075(2) -0.0035(14) 0.059(2) 0.0065(16)
C014 0.112(3) 0.0603(19) 0.086(2) 0.0026(17) 0.067(2) 0.0172(18)
C015 0.091(2) 0.069(2) 0.081(2) 0.0193(17) 0.052(2) 0.0006(18)
C8 0.137(3) 0.0448(16) 0.120(3) 0.0033(18) 0.087(3) 0.0111(19)
N017 0.191(4) 0.0349(12) 0.100(2) -0.0011(13) 0.105(3) 0.0002(16)
C018 0.133(3) 0.0544(17) 0.083(2) 0.0104(16) 0.068(2) 0.0034(19)
C5 0.111(3) 0.0387(14) 0.141(3) 0.0108(18) 0.090(3) 0.0107(16)
C12 0.141(3) 0.0419(15) 0.089(3) 0.0085(15) 0.069(3) 0.0212(18)
C9 0.171(4) 0.0395(15) 0.093(3) 0.0093(16) 0.083(3) 0.008(2)
C1 0.117(3) 0.0565(18) 0.082(2) 0.0100(17) 0.061(2) 0.0058(19)
C01D 0.158(4) 0.0363(14) 0.102(3) -0.0073(15) 0.095(3) -0.0049(18)
C17 0.132(3) 0.0534(18) 0.086(2) -0.0079(17) 0.063(2) 0.0147(19)
C15 0.096(3) 0.078(2) 0.101(3) 0.013(2) 0.057(2) -0.003(2)
C01G 0.144(4) 0.0547(19) 0.082(3) -0.0077(18) 0.071(3) -0.004(2)
C7 0.132(3) 0.0444(16) 0.119(3) 0.0057(18) 0.087(3) 0.0076(18)
C10 0.125(3) 0.0559(19) 0.088(3) -0.0020(18) 0.045(2) 0.024(2)
C18 0.092(3) 0.079(2) 0.092(3) 0.013(2) 0.052(2) 0.001(2)
N5 0.122(3) 0.091(3) 0.115(3) -0.001(2) 0.041(3) 0.014(2)
N01L 0.246(5) 0.0450(14) 0.094(2) 0.0145(15) 0.111(3) 0.007(2)
C01M 0.163(4) 0.0514(18) 0.088(3) 0.0051(17) 0.078(3) -0.006(2)
C01N 0.128(3) 0.068(2) 0.082(2) -0.0076(18) 0.067(2) -0.023(2)
C01O 0.130(3) 0.0520(18) 0.082(2) -0.0004(17) 0.049(2) 0.020(2)
C01P 0.132(3) 0.0588(19) 0.090(3) -0.0159(18) 0.058(3) 0.006(2)
C01Q 0.153(4) 0.0403(15) 0.078(2) 0.0020(14) 0.072(2) 0.0082(18)
C01R 0.110(3) 0.0620(19) 0.087(3) 0.0002(17) 0.056(2) -0.0110(19)
C01S 0.113(3) 0.0631(19) 0.074(2) 0.0017(16) 0.055(2) -0.0125(18)
C01T 0.140(4) 0.064(2) 0.086(3) 0.0067(18) 0.065(3) -0.017(2)
C01U 0.106(3) 0.0592(18) 0.081(2) -0.0002(17) 0.056(2) -0.0070(18)
C01V 0.094(3) 0.092(3) 0.085(2) -0.006(2) 0.058(2) 0.007(2)
C01W 0.108(3) 0.057(2) 0.184(5) 0.040(3) 0.095(3) 0.019(2)
C01X 0.133(3) 0.0518(17) 0.075(2) 0.0019(16) 0.059(2) 0.0162(19)
C01Y 0.199(5) 0.0461(17) 0.084(3) 0.0014(17) 0.082(3) -0.004(2)
C01Z 0.181(4) 0.0495(17) 0.090(3) 0.0017(17) 0.090(3) 0.010(2)
C020 0.127(3) 0.0514(18) 0.156(4) 0.018(2) 0.104(3) 0.0089(19)
C021 0.136(4) 0.071(2) 0.083(3) -0.0043(19) 0.060(3) -0.030(2)
N7 0.151(4) 0.107(3) 0.123(3) 0.026(3) 0.055(3) 0.008(3)
C023 0.153(4) 0.063(2) 0.211(6) 0.048(3) 0.137(5) 0.036(2)
N8 0.165(5) 0.123(4) 0.168(5) 0.071(4) 0.065(4) 0.002(3)
N6 0.136(3) 0.070(2) 0.120(3) 0.016(2) 0.040(3) 0.007(2)
C026 0.139(3) 0.0413(14) 0.088(2) -0.0038(15) 0.079(2) -0.0033(17)
C027 0.146(4) 0.0465(17) 0.147(4) 0.012(2) 0.113(3) 0.0043(19)
C028 0.174(4) 0.0364(14) 0.090(3) 0.0100(15) 0.082(3) 0.0131(19)
C029 0.132(4) 0.083(3) 0.099(3) -0.020(2) 0.069(3) 0.001(3)
C02A 0.142(4) 0.068(2) 0.091(3) -0.022(2) 0.057(3) 0.011(2)
C02B 0.108(3) 0.105(3) 0.090(3) 0.002(2) 0.063(3) -0.027(3)
C02C 0.089(3) 0.122(4) 0.106(3) 0.018(3) 0.056(3) 0.004(3)
C02D 0.100(3) 0.069(2) 0.098(3) 0.0031(19) 0.061(2) 0.0108(19)
C02E 0.171(4) 0.0531(18) 0.080(2) 0.0085(17) 0.076(3) 0.007(2)
C02F 0.203(5) 0.0461(17) 0.094(3) 0.0050(17) 0.099(3) 0.001(2)
C02G 0.165(4) 0.0573(19) 0.087(3) -0.0008(18) 0.082(3) -0.011(2)
C02H 0.181(5) 0.0551(19) 0.090(3) 0.0069(18) 0.084(3) -0.011(2)
C02I 0.192(5) 0.063(2) 0.093(3) -0.017(2) 0.094(3) -0.029(3)
C02J 0.126(4) 0.074(2) 0.094(3) -0.001(2) 0.067(3) -0.026(2)
C02K 0.106(3) 0.063(2) 0.195(5) 0.040(3) 0.102(4) 0.014(2)
C02L 0.185(5) 0.0384(15) 0.100(3) -0.0041(16) 0.100(3) -0.005(2)
C02M 0.099(3) 0.065(2) 0.201(5) 0.049(3) 0.093(4) 0.020(2)
C02N 0.103(3) 0.101(3) 0.125(4) 0.036(3) 0.057(3) -0.011(2)
C02O 0.121(4) 0.109(3) 0.127(4) 0.022(3) 0.078(3) 0.041(3)
C02P 0.201(5) 0.066(2) 0.104(3) 0.005(2) 0.093(4) 0.020(3)
N13 0.183(5) 0.131(4) 0.127(4) -0.022(3) 0.085(4) -0.002(4)
C02R 0.150(4) 0.058(2) 0.117(3) -0.016(2) 0.084(3) -0.004(2)
C02S 0.169(4) 0.073(2) 0.082(3) -0.001(2) 0.069(3) 0.021(3)
C02T 0.158(4) 0.076(2) 0.093(3) -0.013(2) 0.065(3) 0.013(3)
C02U 0.166(5) 0.070(2) 0.227(6) 0.058(3) 0.160(5) 0.032(3)
C02V 0.157(4) 0.070(2) 0.141(4) 0.039(2) 0.113(4) 0.033(2)
C02W 0.200(5) 0.061(2) 0.095(3) -0.017(2) 0.093(4) -0.026(3)
C02X 0.114(3) 0.071(2) 0.249(7) 0.065(3) 0.121(4) 0.023(2)
N12 0.213(6) 0.102(3) 0.134(4) -0.033(3) 0.071(4) 0.021(4)
C02Z 0.108(4) 0.147(5) 0.163(5) 0.009(4) 0.086(4) 0.051(4)
C030 0.131(4) 0.100(3) 0.187(6) 0.038(4) 0.093(4) 0.035(3)
C031 0.231(6) 0.0491(18) 0.095(3) 0.0064(18) 0.109(4) 0.000(3)
C032 0.121(4) 0.104(3) 0.151(5) 0.022(3) 0.097(4) 0.015(3)
C033 0.194(5) 0.067(2) 0.149(4) 0.043(3) 0.128(4) 0.041(3)
C034 0.282(8) 0.060(2) 0.087(3) 0.011(2) 0.058(4) 0.046(4)
C035 0.102(3) 0.134(4) 0.129(4) -0.010(3) 0.063(3) 0.037(3)
C036 0.222(6) 0.092(3) 0.087(3) -0.008(2) 0.083(4) 0.023(4)
C037 0.214(6) 0.067(2) 0.087(3) 0.002(2) 0.088(3) 0.014(3)
C038 0.160(5) 0.140(4) 0.100(3) -0.010(3) 0.089(4) -0.027(4)
C039 0.230(6) 0.0497(19) 0.089(3) 0.0121(18) 0.092(4) 0.010(3)
C03A 0.139(4) 0.144(5) 0.167(5) 0.035(4) 0.109(4) 0.055(4)
C03B 0.167(5) 0.137(4) 0.090(3) -0.016(3) 0.080(3) -0.042(4)
C03C 0.136(4) 0.092(3) 0.114(4) 0.013(3) 0.078(3) -0.022(3)
C03D 0.263(8) 0.100(4) 0.106(4) -0.007(3) 0.098(5) 0.036(4)
C03E 0.126(4) 0.151(5) 0.167(5) 0.022(4) 0.107(4) 0.002(4)
C03F 0.115(4) 0.101(3) 0.194(6) 0.023(4) 0.101(4) 0.004(3)
C03G 0.135(4) 0.120(4) 0.081(3) -0.039(3) 0.049(3) 0.004(3)
C03H 0.257(7) 0.076(3) 0.098(3) -0.007(2) 0.109(4) 0.006(3)
C03I 0.324(9) 0.051(2) 0.086(3) 0.021(2) 0.084(4) 0.030(3)
C03J 0.107(3) 0.113(4) 0.110(4) 0.031(3) 0.055(3) -0.007(3)
C03K 0.170(6) 0.159(6) 0.111(4) -0.042(4) 0.071(4) 0.034(5)
C03L 0.111(4) 0.178(6) 0.174(6) 0.046(5) 0.101(4) 0.016(4)
C03M 0.210(6) 0.099(3) 0.082(3) -0.021(3) 0.067(4) 0.039(4)
C03N 0.223(6) 0.055(2) 0.087(3) 0.0083(19) 0.093(3) 0.009(3)
C03O 0.109(3) 0.106(3) 0.166(5) 0.023(3) 0.088(4) 0.018(3)
C03P 0.311(9) 0.0437(19) 0.091(3) 0.017(2) 0.076(4) 0.022(3)
C03Q 0.138(5) 0.249(8) 0.100(4) -0.025(5) 0.081(4) -0.027(5)
C03R 0.283(8) 0.062(2) 0.087(3) 0.006(2) 0.051(4) 0.046(4)
C03S 0.166(5) 0.077(3) 0.106(4) -0.010(2) 0.072(4) 0.007(3)
N4 0.260(7) 0.107(3) 0.122(4) -0.018(3) 0.110(4) 0.039(4)
C03U 0.137(5) 0.129(5) 0.260(9) 0.042(5) 0.130(6) 0.049(4)
C03V 0.171(6) 0.233(8) 0.089(4) -0.023(4) 0.080(4) -0.046(5)
C03W 0.168(6) 0.245(9) 0.133(5) -0.106(6) 0.080(5) -0.011(6)
C03X 0.174(6) 0.213(7) 0.137(5) -0.075(5) 0.093(5) -0.004(5)
C03Y 0.296(9) 0.066(3) 0.119(4) -0.005(3) 0.119(5) 0.002(4)
C03Z 0.106(4) 0.146(5) 0.217(7) 0.007(5) 0.104(5) 0.022(3)
N3 0.351(10) 0.118(4) 0.116(4) -0.016(3) 0.117(5) 0.055(5)
C041 0.431(14) 0.090(4) 0.090(4) -0.009(3) 0.053(6) 0.103(6)
C042 0.302(10) 0.105(4) 0.107(4) -0.009(3) 0.092(5) -0.073(5)
C043 0.234(7) 0.101(4) 0.114(4) -0.027(3) 0.085(5) 0.040(4)
C044 0.300(9) 0.100(4) 0.110(4) -0.011(3) 0.125(5) 0.018(5)
C045 0.256(9) 0.154(6) 0.085(4) -0.025(3) 0.045(4) 0.084(6)
C046 0.375(14) 0.173(7) 0.118(5) -0.025(5) 0.072(7) 0.141(8)
C047 0.134(5) 0.255(9) 0.167(6) -0.129(7) 0.063(5) -0.004(5)
C048 0.500(17) 0.086(4) 0.096(4) 0.021(3) 0.082(7) 0.104(7)
C049 0.331(10) 0.093(4) 0.109(4) -0.007(3) 0.120(5) 0.052(5)
C04A 0.352(13) 0.288(11) 0.123(5) -0.076(6) 0.132(7) -0.226(11)
C04B 0.311(10) 0.127(5) 0.094(4) 0.001(3) 0.085(5) -0.087(6)
C04C 0.189(7) 0.245(9) 0.168(7) -0.147(7) 0.054(6) 0.000(6)
C04E 0.313(11) 0.302(11) 0.096(4) -0.038(6) 0.107(6) -0.198(10)
C04F 0.402(14) 0.081(3) 0.137(5) -0.005(3) 0.143(7) 0.023(5)

loop_
_atom_type_symbol
_atom_type_description
_atom_type_scat_dispersion_real
_atom_type_scat_dispersion_imag
_atom_type_scat_source
C C 0.0033 0.0016 'International Tables Vol C Tables 4.2.6.8 and 6.1.1.4'
H H 0.0000 0.0000 'International Tables Vol C Tables 4.2.6.8 and 6.1.1.4'
N N 0.0061 0.0033 'International Tables Vol C Tables 4.2.6.8 and 6.1.1.4'
O O 0.0106 0.0060 'International Tables Vol C Tables 4.2.6.8 and 6.1.1.4'
Co Co 0.3494 0.9721 'International Tables Vol C Tables 4.2.6.8 and 6.1.1.4'

loop_
_geom_angle_atom_site_label_1
_geom_angle_atom_site_label_2
_geom_angle_atom_site_label_3
_geom_angle
_geom_angle_site_symmetry_1
_geom_angle_site_symmetry_3
O006 Co4 O005 60.12(8) 1_655 1_655
O006 Co4 N1 88.35(11) 1_655 4_666
O007 Co4 O005 92.52(8) . 1_655
O007 Co4 O006 91.11(10) . 1_655
O007 Co4 N9 91.41(9) . 1_545
O007 Co4 N1 177.17(10) . 4_666
O00C Co4 O005 104.57(9) . 1_655
O00C Co4 O006 164.06(8) . 1_655
O00C Co4 O007 94.17(11) . .
O00C Co4 N9 93.45(10) . 1_545
O00C Co4 N1 87.09(11) . 4_666
N9 Co4 O005 161.21(11) 1_545 1_655
N9 Co4 O006 101.45(10) 1_545 1_655
N9 Co4 N1 85.98(10) 1_545 4_666
N1 Co4 O005 89.62(9) 4_666 1_655
O005 Co3 O00D 169.72(11) 1_655 4_665
O005 Co3 O00J 109.44(11) 1_655 4_665
O005 Co3 N10 88.69(10) 1_655 .
O005 Co3 C01G 139.36(15) 1_655 4_665
O00B Co3 O005 88.38(9) . 1_655
O00B Co3 O00D 88.37(10) . 4_665
O00B Co3 O00E 96.53(10) . .
O00B Co3 O00J 89.17(9) . 4_665
O00B Co3 N10 176.09(13) . .
O00B Co3 C01G 87.16(10) . 4_665
O00D Co3 O00J 60.76(12) 4_665 4_665
O00D Co3 N10 94.08(11) 4_665 .
O00D Co3 C01G 30.65(14) 4_665 4_665
O00E Co3 O005 99.14(9) . 1_655
O00E Co3 O00D 90.92(12) . 4_665
O00E Co3 O00J 151.01(11) . 4_665
O00E Co3 N10 86.48(11) . .
O00E Co3 C01G 121.50(16) . 4_665
O00J Co3 C01G 30.16(14) 4_665 4_665
N10 Co3 O00J 89.37(10) . 4_665
N10 Co3 C01G 93.39(11) . 4_665
O008 Co1 O009 96.02(12) . .
O008 Co1 O00A 106.28(9) . .
O008 Co1 O00L 165.74(10) . .
O008 Co1 N2 96.68(11) . .
O008 Co1 N11 86.03(15) . 4_565
O008 Co1 C015 136.52(11) . .
O009 Co1 O00A 90.23(9) . .
O009 Co1 O00L 88.02(12) . .
O009 Co1 N2 87.99(11) . .
O009 Co1 N11 175.64(11) . 4_565
O009 Co1 C015 86.04(12) . .
O00A Co1 C015 30.26(10) . .
O00L Co1 O00A 59.92(9) . .
O00L Co1 N11 90.91(15) . 4_565
O00L Co1 C015 29.92(10) . .
N2 Co1 O00A 157.04(10) . .
N2 Co1 O00L 97.13(10) . .
N2 Co1 N11 87.95(12) . 4_565
N2 Co1 C015 126.80(12) . .
N11 Co1 O00A 92.89(11) 4_565 .
N11 Co1 C015 95.13(15) 4_565 .
O00A Co2 O00I 164.82(10) . 4_556
O00A Co2 O00M 103.63(11) . 4_556
O00A Co2 N00Y 89.07(12) . 1_545
O00A Co2 C029 134.40(15) . 4_556
O00F Co2 O00A 92.44(10) . .
O00F Co2 O00I 89.18(11) . 4_556
O00F Co2 O00M 87.44(13) . 4_556
O00F Co2 N00Y 178.48(14) . 1_545
O00F Co2 C029 87.09(13) . 4_556
O00G Co2 O00A 94.77(10) . .
O00G Co2 O00F 94.59(12) . .
O00G Co2 O00I 100.15(11) . 4_556
O00G Co2 O00M 161.40(12) . 4_556
O00G Co2 N00Y 85.15(13) . 1_545
O00G Co2 C029 130.75(16) . 4_556
O00I Co2 O00M 61.35(12) 4_556 4_556
O00I Co2 N00Y 89.39(12) 4_556 1_545
O00I Co2 C029 30.61(15) 4_556 4_556
O00M Co2 C029 30.77(14) 4_556 4_556
N00Y Co2 O00M 92.33(14) 1_545 4_556
N00Y Co2 C029 91.94(14) 1_545 4_556
Co3 O005 Co4 105.49(10) 1_455 1_455
C16 O005 Co4 87.49(17) . 1_455
C16 O005 Co3 137.56(18) . 1_455
C16 O006 Co4 92.0(2) . 1_455
C013 O007 Co4 134.6(2) . .
C00V O008 Co1 125.8(2) . .
C014 O009 Co1 133.0(2) . .
Co2 O00A Co1 107.12(11) . .
C015 O00A Co1 88.40(18) . .
C015 O00A Co2 139.1(2) . .
C013 O00B Co3 129.5(2) . .
C00U O00C Co4 126.2(2) . .
C01G O00D Co3 90.8(3) . 4_566
C00U O00E Co3 140.0(3) . .
C014 O00F Co2 134.6(3) . .
C00V O00G Co2 142.6(2) . .
C4 N9 Co4 123.0(2) . 1_565
C4 N9 C01W 116.2(3) . .
C01W N9 Co4 120.2(2) . 1_565
C029 O00I Co2 88.5(3) . 4_655
C01G O00J Co3 86.5(2) . 4_566
C12 N10 Co3 124.5(2) . .
C01O N10 Co3 119.6(3) . .
C01O N10 C12 115.9(3) . .
C015 O00L Co1 90.8(2) . .
C029 O00M Co2 87.9(3) . 4_655
C01N N1 Co4 122.5(3) . 4_565
C01U N1 Co4 120.4(2) . 4_565
C01U N1 C01N 116.4(3) . .
C02M N2 Co1 125.4(2) . .
C02M N2 C02U 115.1(3) . .
C02U N2 Co1 119.4(2) . .
O005 C16 C00R 119.4(3) . .
O006 C16 O005 120.0(3) . .
O006 C16 C00R 120.5(3) . .
C03Q N11 Co1 120.5(4) . 4_666
C042 N11 Co1 125.2(4) . 4_666
C042 N11 C03Q 114.0(5) . .
C15 C00R C16 119.2(3) . .
C01R C00R C16 121.8(3) . .
C01R C00R C15 118.9(3) . .
C5 C00S C6 122.7(3) . .
C5 C00S C02K 114.8(3) . .
C02K C00S C6 122.5(3) . .
C023 C3 C00Z 122.4(3) . .
C02X C3 C00Z 123.1(3) . .
C02X C3 C023 114.4(3) . .
O00C C00U C02D 115.8(3) . .
O00E C00U O00C 126.1(3) . .
O00E C00U C02D 118.1(3) . .
O008 C00V C01V 118.5(3) . .
O00G C00V O008 125.6(3) . .
O00G C00V C01V 115.8(3) . .
C9 C00W C11 122.5(3) . .
C9 C00W C01Q 117.0(3) . .
C01Q C00W C11 120.5(3) . .
C7 C6 C00S 121.1(3) . .
C020 C6 C00S 120.6(3) . .
C020 C6 C7 118.2(3) . .
C034 N00Y Co2 123.4(3) . 1_565
C034 N00Y C041 113.1(4) . .
C041 N00Y Co2 122.7(4) . 1_565
C2 C00Z C3 122.5(3) . .
C2 C00Z C02V 116.4(3) . .
C02V C00Z C3 121.1(3) . .
C10 C11 C00W 122.8(3) . .
C10 C11 C01X 115.6(3) . .
C01X C11 C00W 121.6(3) . .
N9 C4 H4 118.3 . .
N9 C4 C5 123.5(3) . .
C5 C4 H4 118.3 . .
C00Z C2 H2 119.3 . .
C01T C2 C00Z 121.5(4) . .
C01T C2 H2 119.3 . .
O007 C013 O00B 126.4(3) . .
O007 C013 C17 117.3(3) . .
O00B C013 C17 116.2(3) . .
O009 C014 O00F 126.7(3) . .
O009 C014 C02S 117.4(3) . .
O00F C014 C02S 115.9(3) . .
O00A C015 Co1 61.33(17) . .
O00A C015 C18 120.1(3) . .
O00L C015 Co1 59.27(19) . .
O00L C015 O00A 119.8(3) . .
O00L C015 C18 120.0(3) . .
C18 C015 Co1 168.9(3) . .
C01D C8 H8 119.3 . .
C01D C8 C7 121.4(4) . .
C7 C8 H8 119.3 . .
C01D N017 C02L 116.7(3) . .
C026 N017 C01D 120.5(3) . .
C026 N017 C02L 121.6(3) . .
C01M C018 C1 122.3(3) . .
C01M C018 C02G 117.1(3) . .
C02G C018 C1 120.5(3) . .
C00S C5 C4 121.6(3) . .
C00S C5 H5 119.2 . .
C4 C5 H5 119.2 . .
N10 C12 H12 118.2 . .
N10 C12 C01X 123.7(3) . .
C01X C12 H12 118.2 . .
C00W C9 H9 119.3 . .
C00W C9 C01Z 121.3(3) . .
C01Z C9 H9 119.3 . .
C01S C1 C018 121.6(4) . .
C021 C1 C018 122.9(3) . .
C021 C1 C01S 115.5(3) . .
C8 C01D N017 122.5(3) . .
C8 C01D C027 119.6(3) . .
C027 C01D N017 117.9(3) . .
C01P C17 C013 121.2(3) . .
C01P C17 C03H 118.9(3) . .
C03H C17 C013 119.8(3) . .
C00R C15 H15 119.7 . .
C02C C15 C00R 120.6(4) . .
C02C C15 H15 119.7 . .
O00D C01G Co3 58.51(18) . 4_566
O00D C01G C02T 117.7(5) . .
O00J C01G Co3 63.34(19) . 4_566
O00J C01G O00D 121.7(3) . .
O00J C01G C02T 120.6(5) . .
C02T C01G Co3 175.3(4) . 4_566
C6 C7 C8 120.6(4) . .
C6 C7 H7 119.7 . .
C8 C7 H7 119.7 . .
C11 C10 H10 119.8 . .
C01O C10 C11 120.4(4) . .
C01O C10 H10 119.8 . .
C02N C18 C015 121.5(4) . .
C03F C18 C015 120.2(4) . .
C03F C18 C02N 118.1(4) . .
N6 N5 C02B 104.3(4) . .
C02E N01L C02F 118.9(3) . .
C02E N01L C031 121.7(3) . .
C031 N01L C02F 118.1(3) . .
C018 C01M H01M 118.7 . .
C018 C01M C01Y 122.6(3) . .
C01Y C01M H01M 118.7 . .
N1 C01N H01N 118.4 . .
N1 C01N C021 123.3(4) . .
C021 C01N H01N 118.4 . .
N10 C01O C10 124.8(4) . .
N10 C01O H01O 117.6 . .
C10 C01O H01O 117.6 . .
C17 C01P H01P 119.0 . .
C02A C01P C17 121.9(4) . .
C02A C01P H01P 119.0 . .
C00W C01Q H01Q 119.1 . .
C028 C01Q C00W 121.8(3) . .
C028 C01Q H01Q 119.1 . .
C00R C01R H01R 119.3 . .
C02J C01R C00R 121.4(4) . .
C02J C01R H01R 119.3 . .
C1 C01S H01S 120.3 . .
C01U C01S C1 119.5(4) . .
C01U C01S H01S 120.3 . .
C2 C01T H01T 119.6 . .
C02F C01T C2 120.9(4) . .
C02F C01T H01T 119.6 . .
N1 C01U C01S 124.1(3) . .
N1 C01U H01U 117.9 . .
C01S C01U H01U 117.9 . .
C02O C01V C00V 119.2(4) . .
C02O C01V C032 120.6(4) . .
C032 C01V C00V 120.2(4) . .
N9 C01W H01W 118.5 . .
N9 C01W C02K 123.0(3) . .
C02K C01W H01W 118.5 . .
C11 C01X H01X 120.2 . .
C12 C01X C11 119.6(4) . .
C12 C01X H01X 120.2 . .
C01M C01Y H01Y 120.0 . .
C02E C01Y C01M 120.0(4) . .
C02E C01Y H01Y 120.0 . .
C9 C01Z H01Z 119.2 . .
C9 C01Z C026 121.7(3) . .
C026 C01Z H01Z 119.2 . .
C6 C020 H020 119.5 . .
C6 C020 C027 121.0(4) . .
C027 C020 H020 119.5 . .
C1 C021 H021 119.5 . .
C01N C021 C1 121.0(4) . .
C01N C021 H021 119.5 . .
N8 N7 C035 103.2(5) . .
C3 C023 H023 120.1 . .
C02U C023 C3 119.9(4) . .
C02U C023 H023 120.1 . .
N7 N8 C02Z 100.6(5) . .
N5 N6 C03C 108.8(4) . .
C01Z C026 N017 122.6(3) . .
C028 C026 N017 120.2(3) . .
C028 C026 C01Z 117.3(3) . .
C01D C027 H027 120.4 . .
C020 C027 C01D 119.1(3) . .
C020 C027 H027 120.4 . .
C01Q C028 H028 119.5 . .
C026 C028 C01Q 121.0(3) . .
C026 C028 H028 119.5 . .
O00I C029 Co2 60.9(2) . 4_655
O00I C029 O00M 122.1(4) . .
O00I C029 C03G 119.1(5) . .
O00M C029 Co2 61.3(2) . 4_655
O00M C029 C03G 118.7(4) . .
C03G C029 Co2 179.8(5) . 4_655
C01P C02A H02A 121.2 . .
C01P C02A C03M 117.6(4) . .
C03M C02A H02A 121.2 . .
C02C C02B N5 127.7(4) . .
C02J C02B N5 112.5(4) . .
C02J C02B C02C 119.6(4) . .
C15 C02C C02B 118.6(4) . .
C15 C02C H02C 120.7 . .
C02B C02C H02C 120.7 . .
C030 C02D C00U 120.6(4) . .
C03O C02D C00U 121.3(4) . .
C03O C02D C030 118.0(4) . .
C01Y C02E N01L 122.6(4) . .
C01Y C02E C02H 118.1(3) . .
C02H C02E N01L 119.2(3) . .
C01T C02F N01L 121.2(4) . .
C01T C02F C033 119.6(3) . .
C033 C02F N01L 119.1(4) . .
C018 C02G H02G 119.6 . .
C02H C02G C018 120.8(4) . .
C02H C02G H02G 119.6 . .
C02E C02H H02H 119.3 . .
C02G C02H C02E 121.4(3) . .
C02G C02H H02H 119.3 . .
C038 C02I C02W 121.9(4) . .
C04A C02I C02W 122.8(6) . .
C04A C02I C038 115.0(5) . .
C01R C02J C02B 120.5(4) . .
C01R C02J H02J 119.8 . .
C02B C02J H02J 119.8 . .
C00S C02K C01W 120.9(3) . .
C00S C02K H02K 119.6 . .
C01W C02K H02K 119.6 . .
C03B C02L N017 122.5(5) . .
C04E C02L N017 119.9(5) . .
C04E C02L C03B 117.5(4) . .
N2 C02M H02M 118.2 . .
N2 C02M C02X 123.5(4) . .
C02X C02M H02M 118.2 . .
C18 C02N H02N 118.3 . .
C03J C02N C18 123.4(5) . .
C03J C02N H02N 118.3 . .
C01V C02O H02O 119.8 . .
C01V C02O C03A 120.4(5) . .
C03A C02O H02O 119.8 . .
C037 C02P H02P 119.5 . .
C039 C02P H02P 119.5 . .
C039 C02P C037 121.0(5) . .
N12 N13 C03K 110.5(6) . .
C03S C02R C02T 119.8(5) . .
C036 C02S C014 119.7(4) . .
C036 C02S C03Y 119.4(4) . .
C03Y C02S C014 120.9(4) . .
C02R C02T C01G 120.6(5) . .
C045 C02T C01G 119.2(5) . .
C045 C02T C02R 120.2(4) . .
N2 C02U C023 125.0(4) . .
N2 C02U H02U 117.5 . .
C023 C02U H02U 117.5 . .
C00Z C02V H02V 118.9 . .
C033 C02V C00Z 122.3(4) . .
C033 C02V H02V 118.9 . .
C03V C02W C02I 123.8(5) . .
C03V C02W C04B 113.0(5) . .
C04B C02W C02I 122.8(4) . .
C3 C02X C02M 121.6(4) . .
C3 C02X H02X 119.2 . .
C02M C02X H02X 119.2 . .
N13 N12 C03M 109.4(6) . .
C03L C02Z N8 127.8(5) . .
C03U C02Z N8 111.7(5) . .
C03U C02Z C03L 120.5(5) . .
C02D C030 H030 119.8 . .
C02D C030 C03U 120.4(5) . .
C03U C030 H030 119.8 . .
C037 C031 N01L 120.3(5) . .
C03I C031 N01L 121.7(4) . .
C03I C031 C037 117.9(4) . .
C01V C032 H032 121.5 . .
C01V C032 C03E 117.0(5) . .
C03E C032 H032 121.5 . .
C02F C033 H033 120.3 . .
C02V C033 C02F 119.4(4) . .
C02V C033 H033 120.3 . .
N00Y C034 H034 117.1 . .
N00Y C034 C03R 125.7(4) . .
C03R C034 H034 117.1 . .
C03A C035 N7 111.8(5) . .
C03A C035 C03E 121.2(5) . .
C03E C035 N7 127.0(5) . .
C03D C036 C02S 119.1(5) . .
C02P C037 C031 120.1(5) . .
C02P C037 H037 119.9 . .
C031 C037 H037 119.9 . .
C02I C038 H038 119.5 . .
C02I C038 C03B 121.0(5) . .
C03B C038 H038 119.5 . .
C02P C039 C03N 121.8(4) . .
C03P C039 C02P 117.9(4) . .
C03P C039 C03N 120.3(5) . .
C02O C03A H03A 120.2 . .
C035 C03A C02O 119.5(5) . .
C035 C03A H03A 120.2 . .
C02L C03B C038 121.5(5) . .
C02L C03B H03B 119.3 . .
C038 C03B H03B 119.3 . .
C03J C03C N6 115.8(4) . .
C03J C03C C03Z 122.9(4) . .
C03Z C03C N6 121.2(5) . .
C036 C03D C049 120.4(5) . .
C032 C03E H03E 119.5 . .
C035 C03E C032 121.1(5) . .
C035 C03E H03E 119.5 . .
C18 C03F H03F 120.7 . .
C18 C03F C03Z 118.7(5) . .
C03Z C03F H03F 120.7 . .
C03X C03G C029 120.8(5) . .
C047 C03G C029 119.6(5) . .
C047 C03G C03X 119.5(5) . .
C17 C03H H03H 119.8 . .
C044 C03H C17 120.5(5) . .
C044 C03H H03H 119.8 . .
C031 C03I H03I 119.0 . .
C031 C03I C03P 121.9(5) . .
C03P C03I H03I 119.0 . .
C02N C03J H03J 120.6 . .
C03C C03J C02N 118.8(5) . .
C03C C03J H03J 120.6 . .
C03W C03K N13 118.6(6) . .
C03W C03K C04C 120.7(5) . .
C04C C03K N13 120.7(7) . .
C02Z C03L H03L 119.3 . .
C02Z C03L C03O 121.4(5) . .
C03O C03L H03L 119.3 . .
C02A C03M N12 124.9(5) . .
C044 C03M C02A 121.3(4) . .
C044 C03M N12 113.5(5) . .
C03R C03N C039 122.0(4) . .
C048 C03N C039 123.6(4) . .
C048 C03N C03R 114.3(4) . .
C02D C03O H03O 120.6 . .
C03L C03O C02D 118.9(5) . .
C03L C03O H03O 120.6 . .
C039 C03P C03I 120.7(5) . .
C039 C03P H03P 119.6 . .
C03I C03P H03P 119.6 . .
N11 C03Q H03Q 118.4 . .
N11 C03Q C03V 123.2(6) . .
C03V C03Q H03Q 118.4 . .
C034 C03R H03R 119.7 . .
C03N C03R C034 120.5(5) . .
C03N C03R H03R 119.7 . .
C043 C03S C02R 118.6(5) . .
N3 N4 C043 113.9(5) . .
C02Z C03U C030 120.3(6) . .
C02Z C03U H03U 119.8 . .
C030 C03U H03U 119.8 . .
C02W C03V C03Q 121.1(6) . .
C02W C03V H03V 119.5 . .
C03Q C03V H03V 119.5 . .
C03K C03W H03W 119.4 . .
C03K C03W C03X 121.1(7) . .
C03X C03W H03W 119.4 . .
C03G C03X H03X 120.2 . .
C03W C03X C03G 119.5(7) . .
C03W C03X H03X 120.2 . .
C04F C03Y C02S 119.9(5) . .
C03C C03Z C03F 118.0(5) . .
C03C C03Z H03Z 121.0 . .
C03F C03Z H03Z 121.0 . .
N4 N3 C049 114.7(5) . .
N00Y C041 H041 117.6 . .
N00Y C041 C048 124.7(6) . .
C048 C041 H041 117.6 . .
N11 C042 H042 118.3 . .
N11 C042 C04B 123.4(6) . .
C04B C042 H042 118.3 . .
C03S C043 N4 114.5(5) . .
C046 C043 C03S 120.9(5) . .
C046 C043 N4 124.5(6) . .
C03H C044 H044 120.2 . .
C03M C044 C03H 119.5(5) . .
C03M C044 H044 120.2 . .
C046 C045 C02T 119.7(6) . .
C045 C046 C043 120.5(7) . .
C03G C047 H047 119.9 . .
C03G C047 C04C 120.1(7) . .
C04C C047 H047 119.9 . .
C03N C048 C041 121.5(5) . .
C03N C048 H048 119.3 . .
C041 C048 H048 119.3 . .
C03D C049 N3 123.2(5) . .
C04F C049 C03D 120.6(5) . .
C04F C049 N3 116.2(5) . .
C02I C04A H04A 118.7 . .
C02I C04A C04E 122.6(7) . .
C04E C04A H04A 118.7 . .
C02W C04B C042 123.7(6) . .
C02W C04B H04B 118.1 . .
C042 C04B H04B 118.1 . .
C03K C04C H04C 120.5 . .
C047 C04C C03K 118.9(7) . .
C047 C04C H04C 120.5 . .
C02L C04E C04A 122.3(6) . .
C02L C04E H04E 118.9 . .
C04A C04E H04E 118.9 . .
C03Y C04F C049 120.5(5) . .

loop_
_geom_bond_atom_site_label_1
_geom_bond_atom_site_label_2
_geom_bond_distance
_geom_bond_site_symmetry_2
Co4 O005 2.234(2) 1_655
Co4 O006 2.140(3) 1_655
Co4 O007 2.040(2) .
Co4 O00C 2.026(3) .
Co4 N9 2.099(2) 1_545
Co4 N1 2.166(3) 4_666
Co3 O005 2.112(2) 1_655
Co3 O00B 2.041(2) .
Co3 O00D 2.115(3) 4_665
Co3 O00E 2.058(3) .
Co3 O00J 2.220(3) 4_665
Co3 N10 2.131(3) .
Co3 C01G 2.480(4) 4_665
Co1 O008 2.007(3) .
Co1 O009 2.041(3) .
Co1 O00A 2.207(2) .
Co1 O00L 2.162(3) .
Co1 N2 2.098(2) .
Co1 N11 2.186(4) 4_565
Co1 C015 2.514(3) .
Co2 O00A 2.089(2) .
Co2 O00F 2.047(3) .
Co2 O00G 2.034(3) .
Co2 O00I 2.144(3) 4_556
Co2 O00M 2.154(3) 4_556
Co2 N00Y 2.153(3) 1_545
Co2 C029 2.454(4) 4_556
O005 C16 1.271(4) .
O006 C16 1.261(3) .
O007 C013 1.237(4) .
O008 C00V 1.256(4) .
O009 C014 1.236(4) .
O00A C015 1.268(4) .
O00B C013 1.269(4) .
O00C C00U 1.264(4) .
O00D C01G 1.265(5) .
O00E C00U 1.231(4) .
O00F C014 1.256(4) .
O00G C00V 1.247(4) .
N9 C4 1.320(4) .
N9 C01W 1.337(5) .
O00I C029 1.250(5) .
O00J C01G 1.248(5) .
N10 C12 1.341(5) .
N10 C01O 1.320(5) .
O00L C015 1.254(4) .
O00M C029 1.256(6) .
N1 C01N 1.347(4) .
N1 C01U 1.318(5) .
N2 C02M 1.301(5) .
N2 C02U 1.311(5) .
C16 C00R 1.473(5) .
N11 C03Q 1.336(7) .
N11 C042 1.308(7) .
C00R C15 1.414(5) .
C00R C01R 1.385(5) .
C00S C6 1.480(4) .
C00S C5 1.375(5) .
C00S C02K 1.382(5) .
C3 C00Z 1.469(4) .
C3 C023 1.368(5) .
C3 C02X 1.358(5) .
C00U C02D 1.473(5) .
C00V C01V 1.511(5) .
C00W C11 1.476(4) .
C00W C9 1.380(5) .
C00W C01Q 1.394(4) .
C6 C7 1.387(5) .
C6 C020 1.384(5) .
N00Y C034 1.280(6) .
N00Y C041 1.317(6) .
C00Z C2 1.388(5) .
C00Z C02V 1.406(5) .
C11 C10 1.394(5) .
C11 C01X 1.396(5) .
C4 H4 0.9300 .
C4 C5 1.377(4) .
C2 H2 0.9300 .
C2 C01T 1.381(5) .
C013 C17 1.497(5) .
C014 C02S 1.496(5) .
C015 C18 1.492(5) .
C8 H8 0.9300 .
C8 C01D 1.340(5) .
C8 C7 1.388(5) .
N017 C01D 1.440(4) .
N017 C026 1.393(4) .
N017 C02L 1.444(4) .
C018 C1 1.482(5) .
C018 C01M 1.372(5) .
C018 C02G 1.399(5) .
C5 H5 0.9300 .
C12 H12 0.9300 .
C12 C01X 1.389(5) .
C9 H9 0.9300 .
C9 C01Z 1.383(5) .
C1 C01S 1.399(5) .
C1 C021 1.388(6) .
C01D C027 1.406(6) .
C17 C01P 1.382(5) .
C17 C03H 1.398(6) .
C15 H15 0.9300 .
C15 C02C 1.384(6) .
C01G C02T 1.500(5) .
C7 H7 0.9300 .
C10 H10 0.9300 .
C10 C01O 1.362(5) .
C18 C02N 1.384(6) .
C18 C03F 1.359(6) .
N5 N6 1.166(5) .
N5 C02B 1.490(6) .
N01L C02E 1.405(4) .
N01L C02F 1.426(4) .
N01L C031 1.422(5) .
C01M H01M 0.9300 .
C01M C01Y 1.391(5) .
C01N H01N 0.9300 .
C01N C021 1.363(5) .
C01O H01O 0.9300 .
C01P H01P 0.9300 .
C01P C02A 1.371(5) .
C01Q H01Q 0.9300 .
C01Q C028 1.386(4) .
C01R H01R 0.9300 .
C01R C02J 1.371(6) .
C01S H01S 0.9300 .
C01S C01U 1.387(5) .
C01T H01T 0.9300 .
C01T C02F 1.361(7) .
C01U H01U 0.9300 .
C01V C02O 1.371(6) .
C01V C032 1.372(6) .
C01W H01W 0.9300 .
C01W C02K 1.387(5) .
C01X H01X 0.9300 .
C01Y H01Y 0.9300 .
C01Y C02E 1.382(5) .
C01Z H01Z 0.9300 .
C01Z C026 1.391(5) .
C020 H020 0.9300 .
C020 C027 1.396(5) .
C021 H021 0.9300 .
N7 N8 1.145(6) .
N7 C035 1.580(7) .
C023 H023 0.9300 .
C023 C02U 1.363(5) .
N8 C02Z 1.551(7) .
N6 C03C 1.554(6) .
C026 C028 1.381(5) .
C027 H027 0.9300 .
C028 H028 0.9300 .
C029 C03G 1.500(6) .
C02A H02A 0.9300 .
C02A C03M 1.424(7) .
C02B C02C 1.437(7) .
C02B C02J 1.380(6) .
C02C H02C 0.9300 .
C02D C030 1.398(6) .
C02D C03O 1.395(6) .
C02E C02H 1.388(6) .
C02F C033 1.391(7) .
C02G H02G 0.9300 .
C02G C02H 1.381(5) .
C02H H02H 0.9300 .
C02I C02W 1.477(6) .
C02I C038 1.370(7) .
C02I C04A 1.332(8) .
C02J H02J 0.9300 .
C02K H02K 0.9300 .
C02L C03B 1.338(6) .
C02L C04E 1.291(8) .
C02M H02M 0.9300 .
C02M C02X 1.369(5) .
C02N H02N 0.9300 .
C02N C03J 1.356(6) .
C02O H02O 0.9300 .
C02O C03A 1.386(6) .
C02P H02P 0.9300 .
C02P C037 1.389(6) .
C02P C039 1.388(7) .
N13 N12 1.151(7) .
N13 C03K 1.491(7) .
C02R C02T 1.401(6) .
C02R C03S 1.400(6) .
C02S C036 1.416(6) .
C02S C03Y 1.421(6) .
C02T C045 1.388(8) .
C02U H02U 0.9300 .
C02V H02V 0.9300 .
C02V C033 1.371(5) .
C02W C03V 1.350(7) .
C02W C04B 1.351(8) .
C02X H02X 0.9300 .
N12 C03M 1.495(6) .
C02Z C03L 1.368(8) .
C02Z C03U 1.318(8) .
C030 H030 0.9300 .
C030 C03U 1.406(7) .
C031 C037 1.399(7) .
C031 C03I 1.348(7) .
C032 H032 0.9300 .
C032 C03E 1.418(7) .
C033 H033 0.9300 .
C034 H034 0.9300 .
C034 C03R 1.369(7) .
C035 C03A 1.334(8) .
C035 C03E 1.348(8) .
C036 C03D 1.394(7) .
C037 H037 0.9300 .
C038 H038 0.9300 .
C038 C03B 1.378(6) .
C039 C03N 1.509(6) .
C039 C03P 1.362(6) .
C03A H03A 0.9300 .
C03B H03B 0.9300 .
C03C C03J 1.309(7) .
C03C C03Z 1.372(8) .
C03D C049 1.398(8) .
C03E H03E 0.9300 .
C03F H03F 0.9300 .
C03F C03Z 1.455(7) .
C03G C03X 1.410(8) .
C03G C047 1.338(9) .
C03H H03H 0.9300 .
C03H C044 1.384(6) .
C03I H03I 0.9300 .
C03I C03P 1.396(6) .
C03J H03J 0.9300 .
C03K C03W 1.298(10) .
C03K C04C 1.412(11) .
C03L H03L 0.9300 .
C03L C03O 1.394(7) .
C03M C044 1.362(8) .
C03N C03R 1.342(6) .
C03N C048 1.337(8) .
C03O H03O 0.9300 .
C03P H03P 0.9300 .
C03Q H03Q 0.9300 .
C03Q C03V 1.399(7) .
C03R H03R 0.9300 .
C03S C043 1.388(8) .
N4 N3 1.263(7) .
N4 C043 1.445(6) .
C03U H03U 0.9300 .
C03V H03V 0.9300 .
C03W H03W 0.9300 .
C03W C03X 1.383(7) .
C03X H03X 0.9300 .
C03Y C04F 1.378(7) .
C03Z H03Z 0.9300 .
N3 C049 1.420(6) .
C041 H041 0.9300 .
C041 C048 1.352(8) .
C042 H042 0.9300 .
C042 C04B 1.358(8) .
C043 C046 1.387(9) .
C044 H044 0.9300 .
C045 C046 1.366(8) .
C047 H047 0.9300 .
C047 C04C 1.397(8) .
C048 H048 0.9300 .
C049 C04F 1.384(8) .
C04A H04A 0.9300 .
C04A C04E 1.375(8) .
C04B H04B 0.9300 .
C04C H04C 0.9300 .
C04E H04E 0.9300 .

loop_
_smtbx_masks_void_nr
_smtbx_masks_void_average_x
_smtbx_masks_void_average_y
_smtbx_masks_void_average_z
_smtbx_masks_void_volume
_smtbx_masks_void_count_electrons
1 -0.993 -0.063 -0.171 11321.8 1865.7
